data_4106337
loop_
_publ_author_name
'Brandon J. Burnett'
'Paul M. Barron'
'Chunhua Hu'
'Wonyoung Choe'

_publ_section_title
;
 Stepwise Synthesis of Metal-Organic Frameworks: Replacement of Structural
 Organic Linkers
;
_journal_name_full 'Journal of the American Chemical Society'
_journal_page_first 9984
_journal_page_last 9987
_journal_paper_doi 10.1021/ja201911v
_journal_volume 133
_journal_year 2011
_chemical_formula_moiety 'C58 H34 N6 O9 Zn3'
_chemical_formula_sum 'C58 H34 N6 O9 Zn3'
_chemical_formula_weight 1155.02
_chemical_name_systematic
; 
 ? 
;
_space_group_IT_number 129
_symmetry_cell_setting tetragonal
_symmetry_space_group_name_Hall '-P 4a 2a'
_symmetry_space_group_name_H-M 'P 4/n m m :2'
_atom_sites_solution_hydrogens geom
_atom_sites_solution_primary direct
_atom_sites_solution_secondary difmap
_audit_creation_method SHELXTL
_cell_angle_alpha 90.00
_cell_angle_beta 90.00
_cell_angle_gamma 90.00
_cell_formula_units_Z 2
_cell_length_a 16.7036(9)
_cell_length_b 16.7036(9)
_cell_length_c 20.765(2)
_cell_measurement_reflns_used 6713
_cell_measurement_temperature 296(2)
_cell_measurement_theta_max 25.98
_cell_measurement_theta_min 2.31
_cell_volume 5793.6(7)
_computing_cell_refinement 'SAINT+ (Bruker, 2003)'
_computing_data_collection 'SMART (Bruker, 2005)'
_computing_data_reduction SAINT+
_computing_publication_material SHELXTL
_computing_structure_refinement SHELXTL
_computing_structure_solution 'SHELXTL (Sheldrick, 2008)'
_diffrn_ambient_temperature 296(2)
_diffrn_measured_fraction_theta_full .997
_diffrn_measured_fraction_theta_max .997
_diffrn_measurement_device_type 'Bruker SMART Apex CCD'
_diffrn_measurement_method '\w scans'
_diffrn_radiation_monochromator graphite
_diffrn_radiation_source 'fine-focus sealed tube'
_diffrn_radiation_type MoK\a
_diffrn_radiation_wavelength 0.71073
_diffrn_reflns_av_R_equivalents 0.0780
_diffrn_reflns_av_sigmaI/netI 0.0383
_diffrn_reflns_limit_h_max 19
_diffrn_reflns_limit_h_min -19
_diffrn_reflns_limit_k_max 19
_diffrn_reflns_limit_k_min -19
_diffrn_reflns_limit_l_max 24
_diffrn_reflns_limit_l_min -24
_diffrn_reflns_number 31134
_diffrn_reflns_theta_full 25.09
_diffrn_reflns_theta_max 25.09
_diffrn_reflns_theta_min 0.98
_diffrn_standards_number 0
_exptl_absorpt_coefficient_mu 0.645
_exptl_absorpt_correction_T_max 0.9797
_exptl_absorpt_correction_T_min 0.7038
_exptl_absorpt_correction_type multi-scan
_exptl_absorpt_process_details ' SADABS (Sheldrick, 2007)'
_exptl_crystal_colour purple
_exptl_crystal_density_diffrn 0.662
_exptl_crystal_description plate
_exptl_crystal_F_000 1172
_exptl_crystal_size_max 0.586
_exptl_crystal_size_mid 0.564
_exptl_crystal_size_min 0.032
_platon_squeeze_details
;
Disordered, independent solvent molecules were eliminated from the refinement 
using SQUEEZE/PLATON [Spek, A.L. (2003), J. Appl. Cryst. 36, 7-13].

R factors before data are squeezed:
_refine_ls_R_factor_all           0.1711 
_refine_ls_R_factor_gt            0.1286 
_refine_ls_wR_factor_ref          0.3939 
_refine_ls_wR_factor_gt           0.3577 
;
_refine_diff_density_max 2.247
_refine_diff_density_min -.517
_refine_diff_density_rms .098
_refine_ls_extinction_method none
_refine_ls_goodness_of_fit_ref 1.006
_refine_ls_hydrogen_treatment mixed
_refine_ls_matrix_type full
_refine_ls_number_parameters 139
_refine_ls_number_reflns 2905
_refine_ls_number_restraints 20
_refine_ls_restrained_S_all 1.009
_refine_ls_R_factor_all 0.0875
_refine_ls_R_factor_gt 0.0654
_refine_ls_shift/su_max 0.000
_refine_ls_shift/su_mean 0.000
_refine_ls_structure_factor_coef Fsqd
_refine_ls_weighting_details 'calc w=1/[\s^2^(Fo^2^)+(0.1137P)^2^+0.0000P] where P=(Fo^2^+2Fc^2^)/3'
_refine_ls_weighting_scheme calc
_refine_ls_wR_factor_gt 0.1600
_refine_ls_wR_factor_ref 0.1700
_reflns_number_gt 2019
_reflns_number_total 2905
_reflns_threshold_expression >2sigma(I)
_cod_data_source_file ja201911v_si_002.cif
_cod_data_source_block c8ch16sq
_cod_original_sg_symbol_H-M 'P 4/n m m'
_cod_database_code 4106337

loop_
_symmetry_equiv_pos_as_xyz
'x, y, z'
'-y+1/2, x, z'
'-x+1/2, -y+1/2, z'
'y, -x+1/2, z'
'x+1/2, -y, -z'
'y+1/2, x+1/2, -z'
'-x, y+1/2, -z'
'-y, -x, -z'
'-x, -y, -z'
'y-1/2, -x, -z'
'x-1/2, y-1/2, -z'
'-y, x-1/2, -z'
'-x-1/2, y, z'
'-y-1/2, -x-1/2, z'
'x, -y-1/2, z'
'y, x, z'

loop_
_atom_site_label
_atom_site_type_symbol
_atom_site_fract_x
_atom_site_fract_y
_atom_site_fract_z
_atom_site_U_iso_or_equiv
_atom_site_adp_type
_atom_site_occupancy
_atom_site_symmetry_multiplicity
_atom_site_calc_flag
_atom_site_refinement_flags
Zn1 Zn -0.2500 -0.2500 0.29552(6) 0.0396(3) Uani 1 8 d S
Zn2 Zn 0.2500 0.2500 0.24684(6) 0.0386(3) Uani 1 8 d S
Zn3 Zn 0.2500 0.2500 0.39103(6) 0.0396(3) Uani 1 8 d SU
O1 O 0.16542(14) 0.16542(14) 0.2624(2) 0.0734(12) Uani 1 2 d S
O2 O 0.16530(14) 0.16530(14) 0.3696(2) 0.0680(11) Uani 1 2 d S
N1 N -0.1272(2) -0.2500 0.31127(18) 0.0421(9) Uani 1 2 d S
C1 C -0.07918(19) -0.18446(19) 0.31365(17) 0.0481(8) Uani 1 1 d .
C2 C 0.0034(2) -0.2098(2) 0.31791(19) 0.0654(11) Uani 1 1 d .
H2 H 0.0481 -0.1767 0.3202 0.078 Uiso 1 1 calc R
C3 C -0.10433(17) -0.10433(17) 0.3136(2) 0.0458(12) Uani 1 2 d S
C4 C -0.04088(18) -0.04088(18) 0.3156(3) 0.0473(12) Uani 1 2 d SDU
C7 C 0.07697(19) 0.07697(19) 0.3160(3) 0.0462(11) Uani 1 2 d SDU
C10 C 0.1411(2) 0.1411(2) 0.3165(3) 0.0505(13) Uani 1 2 d S
C5 C -0.0108(2) -0.0108(2) 0.2607(3) 0.094(2) Uani 1 2 d SDU
H5 H -0.0298 -0.0298 0.2214 0.113 Uiso 1 2 calc SR
C6 C 0.0480(2) 0.0480(2) 0.2615(3) 0.085(2) Uani 1 2 d SDU
H6 H 0.0675 0.0675 0.2226 0.102 Uiso 1 2 calc SR
C8 C 0.0470(2) 0.0470(2) 0.3719(3) 0.0778(19) Uani 1 2 d SD
H8 H 0.0662 0.0662 0.4110 0.093 Uiso 1 2 calc SR
C9 C -0.0108(3) -0.0108(3) 0.3717(3) 0.091(2) Uani 1 2 d SDU
H9 H -0.0302 -0.0302 0.4107 0.110 Uiso 1 2 calc SR
N2 N -0.2500 -0.2500 0.1934(4) 0.050(2) Uani 1 8 d SD
N3 N -0.2500 -0.2500 -0.1508(4) 0.064(2) Uani 1 8 d SD
C13 C -0.2500 -0.2500 0.0563(4) 0.083(3) Uani 1 8 d SD
C14 C -0.2500 -0.2500 -0.0141(4) 0.083(3) Uani 1 8 d SD
C11 C -0.1889(7) -0.2740(11) 0.1570(6) 0.092(10) Uani 0.25 1 d PD
H11 H -0.1435 -0.2912 0.1788 0.111 Uiso 0.25 1 calc PR
C12 C -0.1851(7) -0.2764(8) 0.0898(5) 0.076(7) Uani 0.25 1 d PD
H12 H -0.1398 -0.2953 0.0687 0.091 Uiso 0.25 1 calc PR
C15 C -0.2227(9) -0.3156(7) -0.0485(5) 0.074(6) Uani 0.25 1 d PD
H15 H -0.2044 -0.3614 -0.0278 0.089 Uiso 0.25 1 calc PR
C16 C -0.2238(8) -0.3101(7) -0.1151(5) 0.074(6) Uani 0.25 1 d PD
H16 H -0.2037 -0.3540 -0.1374 0.089 Uiso 0.25 1 calc PR
O3 O 0.2500 0.2500 0.4924(7) 0.158(5) Uani 1 8 d SDU
H3O H 0.2500 0.285(6) 0.523(4) 0.190 Uiso 0.50 2 d SPD

loop_
_atom_site_aniso_label
_atom_site_aniso_U_11
_atom_site_aniso_U_22
_atom_site_aniso_U_33
_atom_site_aniso_U_23
_atom_site_aniso_U_13
_atom_site_aniso_U_12
Zn1 0.0260(3) 0.0260(3) 0.0669(8) 0.000 0.000 0.000
Zn2 0.0280(3) 0.0280(3) 0.0596(8) 0.000 0.000 0.000
Zn3 0.0284(4) 0.0284(4) 0.0620(8) 0.000 0.000 0.000
O1 0.0606(15) 0.0606(15) 0.099(3) 0.0044(14) 0.0044(14) -0.0321(19)
O2 0.0585(15) 0.0585(15) 0.087(3) -0.0060(14) -0.0060(14) -0.0257(19)
N1 0.0230(17) 0.0279(18) 0.075(3) 0.000 0.0037(17) 0.000
C1 0.0329(16) 0.0381(17) 0.073(2) 0.0010(16) -0.0010(16) -0.0020(13)
C2 0.0338(18) 0.053(2) 0.110(3) 0.002(2) -0.0022(19) -0.0025(16)
C3 0.0317(14) 0.0317(14) 0.074(3) 0.0015(15) 0.0015(15) -0.0071(18)
C4 0.0327(14) 0.0327(14) 0.077(4) -0.0011(17) -0.0011(17) -0.0035(18)
C7 0.0362(15) 0.0362(15) 0.066(3) 0.0015(16) 0.0015(16) -0.0071(19)
C10 0.0341(15) 0.0341(15) 0.083(4) 0.005(2) 0.005(2) -0.0004(19)
C5 0.102(4) 0.102(4) 0.078(5) -0.005(2) -0.005(2) -0.058(5)
C6 0.090(3) 0.090(3) 0.076(4) 0.007(2) 0.007(2) -0.048(4)
C8 0.077(3) 0.077(3) 0.079(5) -0.003(2) -0.003(2) -0.031(3)
C9 0.092(3) 0.092(3) 0.090(5) 0.003(2) 0.003(2) -0.040(4)
N2 0.048(3) 0.048(3) 0.054(6) 0.000 0.000 0.000
N3 0.081(4) 0.081(4) 0.028(5) 0.000 0.000 0.000
C13 0.108(5) 0.108(5) 0.032(5) 0.000 0.000 0.000
C14 0.108(5) 0.108(5) 0.032(5) 0.000 0.000 0.000
C11 0.077(11) 0.11(3) 0.087(11) 0.000(10) -0.024(9) 0.001(11)
C12 0.094(13) 0.074(14) 0.060(9) 0.002(6) 0.002(7) 0.019(9)
C15 0.087(12) 0.087(9) 0.049(5) -0.003(5) 0.001(5) 0.020(7)
C16 0.087(12) 0.087(9) 0.049(5) -0.003(5) 0.001(5) 0.020(7)
O3 0.186(9) 0.186(9) 0.104(8) 0.000 0.000 0.000

loop_
_atom_type_symbol
_atom_type_description
_atom_type_scat_dispersion_real
_atom_type_scat_dispersion_imag
_atom_type_scat_source
C C .0033 .0016 'International Tables Vol C Tables 4.2.6.8 and 6.1.1.4'
H H .0000 .0000 'International Tables Vol C Tables 4.2.6.8 and 6.1.1.4'
N N .0061 .0033 'International Tables Vol C Tables 4.2.6.8 and 6.1.1.4'
O O .0106 .0060 'International Tables Vol C Tables 4.2.6.8 and 6.1.1.4'
Zn Zn .2839 1.4301 'International Tables Vol C Tables 4.2.6.8 and 6.1.1.4'

loop_
_geom_angle_atom_site_label_1
_geom_angle_atom_site_label_2
_geom_angle_atom_site_label_3
_geom_angle
_geom_angle_site_symmetry_1
_geom_angle_site_symmetry_3
N1 Zn1 N1 88.58(3) 4_545 .
N1 Zn1 N1 88.58(3) 4_545 3_445
N1 Zn1 N1 161.9(2) . 3_445
N1 Zn1 N1 161.9(2) 4_545 2_455
N1 Zn1 N1 88.58(3) . 2_455
N1 Zn1 N1 88.58(3) 3_445 2_455
N1 Zn1 N2 99.05(11) 4_545 .
N1 Zn1 N2 99.05(11) . .
N1 Zn1 N2 99.05(11) 3_445 .
N1 Zn1 N2 99.05(11) 2_455 .
N3 Zn2 O1 99.16(12) 9 .
N3 Zn2 O1 99.16(12) 9 2
O1 Zn2 O1 88.55(4) . 2
N3 Zn2 O1 99.16(12) 9 3
O1 Zn2 O1 161.7(2) . 3
O1 Zn2 O1 88.55(4) 2 3
N3 Zn2 O1 99.16(12) 9 4
O1 Zn2 O1 88.55(4) . 4
O1 Zn2 O1 161.7(2) 2 4
O1 Zn2 O1 88.55(4) 3 4
N3 Zn2 Zn3 180.0 9 .
O1 Zn2 Zn3 80.84(12) . .
O1 Zn2 Zn3 80.84(12) 2 .
O1 Zn2 Zn3 80.84(12) 3 .
O1 Zn2 Zn3 80.84(12) 4 .
O2 Zn3 O2 87.29(5) 2 3
O2 Zn3 O2 154.9(2) 2 4
O2 Zn3 O2 87.29(5) 3 4
O2 Zn3 O2 87.29(5) 2 .
O2 Zn3 O2 154.9(2) 3 .
O2 Zn3 O2 87.29(5) 4 .
O2 Zn3 O3 102.56(12) 2 .
O2 Zn3 O3 102.55(12) 3 .
O2 Zn3 O3 102.55(12) 4 .
O2 Zn3 O3 102.56(12) . .
O2 Zn3 Zn2 77.44(12) 2 .
O2 Zn3 Zn2 77.45(12) 3 .
O2 Zn3 Zn2 77.45(12) 4 .
O2 Zn3 Zn2 77.44(12) . .
O3 Zn3 Zn2 180.000(1) . .
C10 O1 Zn2 126.2(4) . .
C10 O2 Zn3 130.0(3) . .
C1 N1 C1 107.5(4) 15 .
C1 N1 Zn1 126.06(18) 15 .
C1 N1 Zn1 126.06(18) . .
N1 C1 C3 126.3(3) . .
N1 C1 C2 109.2(3) . .
C3 C1 C2 124.4(3) . .
C2 C2 C1 107.0(2) 15 .
C2 C2 H2 126.5 15 .
C1 C2 H2 126.5 . .
C1 C3 C1 124.9(4) . 16
C1 C3 C4 117.6(2) . .
C1 C3 C4 117.6(2) 16 .
C5 C4 C9 116.8(5) . .
C5 C4 C3 120.3(5) . .
C9 C4 C3 122.9(5) . .
C6 C7 C8 117.4(5) . .
C6 C7 C10 121.6(5) . .
C8 C7 C10 120.9(5) . .
O2 C10 O1 125.5(5) . .
O2 C10 C7 117.9(5) . .
O1 C10 C7 116.7(5) . .
C4 C5 C6 121.2(6) . .
C4 C5 H5 119.4 . .
C6 C5 H5 119.4 . .
C7 C6 C5 121.9(6) . .
C7 C6 H6 119.0 . .
C5 C6 H6 119.0 . .
C7 C8 C9 121.2(6) . .
C7 C8 H8 119.4 . .
C9 C8 H8 119.4 . .
C4 C9 C8 121.5(6) . .
C4 C9 H9 119.2 . .
C8 C9 H9 119.2 . .
C11 N2 C11 110.8(14) 13 15
C11 N2 C11 110.8(14) 4_545 2_455
C11 N2 C11 110.8(14) 3_445 .
C11 N2 C11 110.8(14) 14 16
C11 N2 Zn1 124.6(7) 13 .
C11 N2 Zn1 124.6(7) 3_445 .
C11 N2 Zn1 124.6(7) 4_545 .
C11 N2 Zn1 124.6(7) 14 .
C11 N2 Zn1 124.6(7) 15 .
C11 N2 Zn1 124.6(7) 2_455 .
C11 N2 Zn1 124.6(7) . .
C11 N2 Zn1 124.6(7) 16 .
C16 N3 C16 111.8(12) 15 13
C16 N3 C16 111.8(12) 2_455 4_545
C16 N3 C16 111.8(12) 14 16
C16 N3 C16 111.8(12) . 3_445
C16 N3 Zn2 124.1(6) 15 9
C16 N3 Zn2 124.1(6) 2_455 9
C16 N3 Zn2 124.1(6) 14 9
C16 N3 Zn2 124.1(6) 13 9
C16 N3 Zn2 124.1(6) 4_545 9
C16 N3 Zn2 124.1(6) . 9
C16 N3 Zn2 124.1(6) 16 9
C16 N3 Zn2 124.1(6) 3_445 9
C12 C13 C12 118.5(13) 13 15
C12 C13 C12 118.5(13) 2_455 4_545
C12 C13 C12 118.5(13) . 3_445
C12 C13 C12 118.5(13) 14 16
C12 C13 C14 120.7(6) 13 .
C12 C13 C14 120.7(6) 2_455 .
C12 C13 C14 120.7(6) 15 .
C12 C13 C14 120.7(6) . .
C12 C13 C14 120.7(6) 4_545 .
C12 C13 C14 120.7(6) 14 .
C12 C13 C14 120.7(6) 3_445 .
C12 C13 C14 120.7(6) 16 .
C15 C14 C15 117.8(12) 13 15
C15 C14 C15 117.8(12) 4_545 2_455
C15 C14 C15 117.8(12) 16 14
C15 C14 C15 117.8(12) . 3_445
C15 C14 C13 121.1(6) 13 .
C15 C14 C13 121.1(6) 4_545 .
C15 C14 C13 121.1(6) . .
C15 C14 C13 121.1(6) 16 .
C15 C14 C13 121.1(6) 15 .
C15 C14 C13 121.1(6) 2_455 .
C15 C14 C13 121.1(6) 14 .
C15 C14 C13 121.1(6) 3_445 .
N2 C11 C12 127.6(13) . .
N2 C11 H11 116.2 . .
C12 C11 H11 116.2 . .
C13 C12 C11 117.7(12) . .
C13 C12 H12 121.1 . .
C11 C12 H12 121.1 . .
C14 C15 C16 117.3(11) . .
C14 C15 H15 121.4 . .
C16 C15 H15 121.4 . .
N3 C16 C15 127.9(11) . .
N3 C16 H16 116.1 . .
C15 C16 H16 116.1 . .
Zn3 O3 H3O 138(9) . .

loop_
_geom_bond_atom_site_label_1
_geom_bond_atom_site_label_2
_geom_bond_distance
_geom_bond_site_symmetry_2
Zn1 N1 2.078(3) 4_545
Zn1 N1 2.078(3) .
Zn1 N1 2.078(3) 3_445
Zn1 N1 2.078(3) 2_455
Zn1 N2 2.121(9) .
Zn2 N3 1.995(9) 9
Zn2 O1 2.024(3) .
Zn2 O1 2.024(3) 2
Zn2 O1 2.024(3) 3
Zn2 O1 2.024(3) 4
Zn2 Zn3 2.9942(16) .
Zn3 O2 2.050(3) 2
Zn3 O2 2.050(3) 3
Zn3 O2 2.050(3) 4
Zn3 O2 2.050(3) .
Zn3 O3 2.104(14) .
O1 C10 1.263(6) .
O2 C10 1.242(6) .
N1 C1 1.358(4) 15
N1 C1 1.358(4) .
C1 C3 1.403(4) .
C1 C2 1.446(4) .
C2 C2 1.343(7) 15
C2 H2 0.9300 .
C3 C1 1.403(4) 16
C3 C4 1.499(6) .
C4 C5 1.343(8) .
C4 C9 1.364(8) .
C7 C6 1.322(7) .
C7 C8 1.361(7) .
C7 C10 1.515(6) .
C5 C6 1.389(8) .
C5 H5 0.9300 .
C6 H6 0.9300 .
C8 C9 1.366(8) .
C8 H8 0.9300 .
C9 H9 0.9300 .
N2 C11 1.331(9) 13
N2 C11 1.331(9) 3_445
N2 C11 1.331(9) 4_545
N2 C11 1.331(9) 14
N2 C11 1.331(9) 15
N2 C11 1.331(9) 2_455
N2 C11 1.331(9) .
N2 C11 1.331(9) 16
N3 C16 1.321(8) 15
N3 C16 1.321(8) 2_455
N3 C16 1.321(8) 14
N3 C16 1.321(8) 13
N3 C16 1.321(8) 4_545
N3 C16 1.321(8) .
N3 C16 1.321(8) 16
N3 C16 1.321(8) 3_445
N3 Zn2 1.995(9) 9
C13 C12 1.361(8) 13
C13 C12 1.361(8) 2_455
C13 C12 1.361(8) 15
C13 C12 1.361(8) .
C13 C12 1.361(8) 4_545
C13 C12 1.361(8) 14
C13 C12 1.361(8) 3_445
C13 C12 1.361(8) 16
C13 C14 1.462(9) .
C14 C15 1.385(8) 13
C14 C15 1.385(8) 4_545
C14 C15 1.385(8) .
C14 C15 1.385(8) 16
C14 C15 1.385(8) 15
C14 C15 1.385(8) 2_455
C14 C15 1.385(8) 14
C14 C15 1.385(8) 3_445
C11 C12 1.396(9) .
C11 H11 0.9300 .
C12 H12 0.9300 .
C15 C16 1.386(8) .
C15 H15 0.9300 .
C16 H16 0.9300 .
O3 H3O 0.868(10) .

loop_
_platon_squeeze_void_nr
_platon_squeeze_void_average_x
_platon_squeeze_void_average_y
_platon_squeeze_void_average_z
_platon_squeeze_void_volume
_platon_squeeze_void_count_electrons
1 -0.012 0.003 -0.008 3668.1 863.7
